data_4503318
loop_
_publ_author_name
'Li, Shun-Li'
'Lan, Ya-Qian'
'Ma, Jian-Fang'
'Fu, Yao-Mei'
'Yang, Jin'
'Ping, Guang-Ju'
'Liu, Jie'
'Su, Zhong-Min'

_publ_section_title
;
 Structures and Luminescent Properties of a Series of Zinc(II) and
 Cadmium(II) 4,4&#x2032;-Oxydiphthalate Coordination Polymers with Various
 Ligands Based on Bis(pyridyl imidazole) under Hydrothermal Conditions
;
_journal_issue 5
_journal_name_full 'Crystal Growth &amp; Design'
_journal_page_first 1610
_journal_paper_doi 10.1021/cg700994p
_journal_volume 8
_journal_year 2008
_chemical_formula_moiety 'C40 H30 N6 O11 Zn2, 3(H2 O)'
_chemical_formula_sum 'C40 H36 N6 O14 Zn2'
_chemical_formula_weight 955.49
_chemical_name_systematic
;
 ?
;
_space_group_IT_number 2
_symmetry_cell_setting triclinic
_symmetry_space_group_name_Hall '-P 1'
_symmetry_space_group_name_H-M 'P -1'
_atom_sites_solution_hydrogens geom
_atom_sites_solution_primary direct
_atom_sites_solution_secondary difmap
_audit_creation_method SHELXL-97
_cell_angle_alpha 94.7440(10)
_cell_angle_beta 99.8260(10)
_cell_angle_gamma 95.5430(10)
_cell_formula_units_Z 2
_cell_length_a 10.2570(6)
_cell_length_b 13.5140(6)
_cell_length_c 14.6040(8)
_cell_measurement_reflns_used 11035
_cell_measurement_temperature 293(2)
_cell_measurement_theta_max 28.65
_cell_measurement_theta_min 1.42
_cell_volume 1975.10(18)
_computing_cell_refinement 'SMART (Bruker, 1997)'
_computing_data_collection 'SMART (Bruker, 1997)'
_computing_data_reduction SAINT
_computing_molecular_graphics 'SHELXTL-PLUS (Sheldrick, 1990)'
_computing_publication_material SHELXL-97
_computing_structure_refinement 'SHELXL-97 (Sheldrick, 1997)'
_computing_structure_solution 'SHELXS-97(Sheldrick, 1997)'
_diffrn_ambient_temperature 293(2)
_diffrn_measured_fraction_theta_full 0.988
_diffrn_measured_fraction_theta_max 0.867
_diffrn_measurement_device_type 'Bruker APEX CCD area-detector'
_diffrn_measurement_method '\w scans'
_diffrn_radiation_monochromator graphite
_diffrn_radiation_source 'fine-focus sealed tube'
_diffrn_radiation_type MoK\a
_diffrn_radiation_wavelength 0.71069
_diffrn_reflns_av_R_equivalents 0.0171
_diffrn_reflns_av_sigmaI/netI 0.0390
_diffrn_reflns_limit_h_max 13
_diffrn_reflns_limit_h_min -13
_diffrn_reflns_limit_k_max 17
_diffrn_reflns_limit_k_min -17
_diffrn_reflns_limit_l_max 15
_diffrn_reflns_limit_l_min -19
_diffrn_reflns_number 12172
_diffrn_reflns_theta_full 25.00
_diffrn_reflns_theta_max 28.65
_diffrn_reflns_theta_min 1.42
_diffrn_standards_number 0
_exptl_absorpt_coefficient_mu 1.294
_exptl_absorpt_correction_T_max 0.678
_exptl_absorpt_correction_T_min 0.659
_exptl_absorpt_correction_type multi-scan
_exptl_absorpt_process_details 'SADABS(Sheldrick, 1996)'
_exptl_crystal_colour colorless
_exptl_crystal_density_diffrn 1.607
_exptl_crystal_density_method 'not measured'
_exptl_crystal_description block
_exptl_crystal_F_000 980
_exptl_crystal_size_max 0.33
_exptl_crystal_size_mid 0.31
_exptl_crystal_size_min 0.30
_refine_diff_density_max 0.482
_refine_diff_density_min -0.454
_refine_diff_density_rms 0.060
_refine_ls_extinction_method none
_refine_ls_goodness_of_fit_ref 1.061
_refine_ls_hydrogen_treatment mixed
_refine_ls_matrix_type full
_refine_ls_number_parameters 589
_refine_ls_number_reflns 8807
_refine_ls_number_restraints 15
_refine_ls_restrained_S_all 1.061
_refine_ls_R_factor_all 0.0541
_refine_ls_R_factor_gt 0.0399
_refine_ls_shift/su_max 0.001
_refine_ls_shift/su_mean 0.000
_refine_ls_structure_factor_coef Fsqd
_refine_ls_weighting_details 'calc w=1/[\s^2^(Fo^2^)+(0.0581P)^2^+0.5295P] where P=(Fo^2^+2Fc^2^)/3'
_refine_ls_weighting_scheme calc
_refine_ls_wR_factor_gt 0.1072
_refine_ls_wR_factor_ref 0.1164
_reflns_number_gt 6844
_reflns_number_total 8807
_reflns_threshold_expression >2sigma(I)
_cod_data_source_file cg700994p-file003.cif
_cod_data_source_block 2
_cod_depositor_comments
;
The following automatic conversions were performed:

'_symmetry_cell_setting' value 'Triclinic' changed to 'triclinic'
according to /home/saulius/struct/CIF-dictionaries/cif_core.dic
dictionary named 'cif_core.dic' version 2.4.1 from 2010-06-29.

Automatic conversion script
Id: cif_fix_values 1715 2011-07-08 13:25:40Z adriana 
;
_cod_original_sg_symbol_Hall -P1
_cod_original_sg_symbol_H-M P-1
_cod_database_code 4503318

loop_
_symmetry_equiv_pos_as_xyz
'x, y, z'
'-x, -y, -z'

loop_
_atom_site_label
_atom_site_type_symbol
_atom_site_fract_x
_atom_site_fract_y
_atom_site_fract_z
_atom_site_U_iso_or_equiv
_atom_site_adp_type
_atom_site_occupancy
_atom_site_symmetry_multiplicity
_atom_site_calc_flag
_atom_site_refinement_flags
Zn1 Zn 0.80540(3) 0.19496(2) -0.00075(2) 0.03703(10) Uani 1 1 d .
Zn2 Zn 1.07479(4) 0.55973(2) 0.23670(2) 0.04702(11) Uani 1 1 d .
C1 C 0.8892(3) -0.0123(2) 0.0892(2) 0.0528(7) Uani 1 1 d .
H1 H 0.9698 -0.0190 0.0696 0.063 Uiso 1 1 calc R
C2 C 0.8408(3) -0.0656(2) 0.1523(2) 0.0521(7) Uani 1 1 d .
H2 H 0.8810 -0.1151 0.1835 0.062 Uiso 1 1 calc R
C3 C 0.7005(2) 0.03986(18) 0.10338(17) 0.0355(5) Uani 1 1 d .
C4 C 0.5894(3) 0.10021(18) 0.08696(16) 0.0342(5) Uani 1 1 d .
C5 C 0.4651(3) 0.0781(2) 0.1095(2) 0.0458(6) Uani 1 1 d .
H5 H 0.4466 0.0223 0.1404 0.055 Uiso 1 1 calc R
C6 C 0.3686(3) 0.1408(2) 0.0849(2) 0.0527(7) Uani 1 1 d .
H6 H 0.2843 0.1277 0.0995 0.063 Uiso 1 1 calc R
C7 C 0.3976(3) 0.2220(2) 0.0392(2) 0.0573(8) Uani 1 1 d .
H7 H 0.3336 0.2646 0.0224 0.069 Uiso 1 1 calc R
C8 C 0.5228(3) 0.2395(2) 0.0185(2) 0.0503(7) Uani 1 1 d .
H8 H 0.5423 0.2948 -0.0128 0.060 Uiso 1 1 calc R
C9 C 0.6493(3) -0.0601(2) 0.23624(19) 0.0461(7) Uani 1 1 d .
H9A H 0.6867 -0.1162 0.2642 0.055 Uiso 1 1 calc R
H9B H 0.5566 -0.0814 0.2096 0.055 Uiso 1 1 calc R
C10 C 0.6571(3) 0.02564(19) 0.31177(18) 0.0404(6) Uani 1 1 d .
C11 C 0.7590(3) 0.1032(2) 0.32842(19) 0.0411(6) Uani 1 1 d .
H11 H 0.8251 0.1039 0.2920 0.049 Uiso 1 1 calc R
C12 C 0.7645(3) 0.18016(19) 0.39871(18) 0.0404(6) Uani 1 1 d .
C13 C 0.6669(3) 0.1778(2) 0.4535(2) 0.0470(6) Uani 1 1 d .
H13 H 0.6696 0.2286 0.5010 0.056 Uiso 1 1 calc R
C14 C 0.5650(3) 0.0994(2) 0.4375(2) 0.0498(7) Uani 1 1 d .
H14 H 0.4993 0.0982 0.4743 0.060 Uiso 1 1 calc R
C15 C 0.5607(3) 0.0244(2) 0.3682(2) 0.0467(7) Uani 1 1 d .
H15 H 0.4927 -0.0281 0.3586 0.056 Uiso 1 1 calc R
C16 C 0.8793(3) 0.2625(2) 0.41969(19) 0.0445(6) Uani 1 1 d .
H16A H 0.8799 0.2974 0.4805 0.053 Uiso 1 1 calc R
H16B H 0.9622 0.2329 0.4224 0.053 Uiso 1 1 calc R
C17 C 0.7714(3) 0.3369(2) 0.2745(2) 0.0496(7) Uani 1 1 d .
H17 H 0.6919 0.2948 0.2607 0.059 Uiso 1 1 calc R
C18 C 0.8099(3) 0.4111(2) 0.2248(2) 0.0530(7) Uani 1 1 d .
H18 H 0.7607 0.4284 0.1701 0.064 Uiso 1 1 calc R
C19 C 0.9691(3) 0.40927(17) 0.34298(17) 0.0352(5) Uani 1 1 d .
C20 C 1.0944(3) 0.44360(17) 0.40618(17) 0.0347(5) Uani 1 1 d .
C21 C 1.1368(3) 0.4134(2) 0.49385(19) 0.0444(6) Uani 1 1 d .
H21 H 1.0847 0.3651 0.5176 0.053 Uiso 1 1 calc R
C22 C 1.2581(3) 0.4563(2) 0.5455(2) 0.0556(8) Uani 1 1 d .
H22 H 1.2881 0.4375 0.6046 0.067 Uiso 1 1 calc R
C23 C 1.3336(3) 0.5269(2) 0.5085(2) 0.0571(8) Uani 1 1 d .
H23 H 1.4158 0.5559 0.5417 0.069 Uiso 1 1 calc R
C24 C 1.2854(3) 0.5539(2) 0.4219(2) 0.0530(8) Uani 1 1 d .
H24 H 1.3363 0.6023 0.3974 0.064 Uiso 1 1 calc R
C25 C 1.3676(3) 0.2981(2) 0.3430(2) 0.0498(7) Uani 1 1 d .
H25 H 1.4369 0.2946 0.3924 0.060 Uiso 1 1 calc R
C26 C 1.2550(3) 0.23082(17) 0.32879(18) 0.0390(6) Uani 1 1 d .
C27 C 1.1541(3) 0.23297(18) 0.25426(17) 0.0373(5) Uani 1 1 d .
H27 H 1.0802 0.1852 0.2443 0.045 Uiso 1 1 calc R
C28 C 1.1623(3) 0.30652(18) 0.19343(17) 0.0350(5) Uani 1 1 d .
C29 C 1.2738(3) 0.37806(17) 0.20906(18) 0.0362(5) Uani 1 1 d .
C30 C 1.3761(3) 0.3710(2) 0.2826(2) 0.0483(7) Uani 1 1 d .
H30 H 1.4524 0.4164 0.2916 0.058 Uiso 1 1 calc R
C31 C 1.2880(3) 0.46558(19) 0.15230(19) 0.0426(6) Uani 1 1 d .
C32 C 1.0532(3) 0.3039(2) 0.11051(19) 0.0459(6) Uani 1 1 d .
C33 C 1.0884(3) -0.0830(2) 0.4081(2) 0.0488(7) Uani 1 1 d .
H38 H 1.0414 -0.1156 0.4481 0.059 Uiso 1 1 calc R
C34 C 1.1316(3) 0.0176(2) 0.4295(2) 0.0497(7) Uani 1 1 d .
H34 H 1.1157 0.0519 0.4836 0.060 Uiso 1 1 calc R
C35 C 1.1983(3) 0.06604(18) 0.36951(18) 0.0388(6) Uani 1 1 d .
C36 C 1.2240(3) 0.01499(18) 0.28977(18) 0.0366(5) Uani 1 1 d .
H36 H 1.2697 0.0487 0.2498 0.044 Uiso 1 1 calc R
C37 C 1.1820(2) -0.08652(17) 0.26900(16) 0.0315(5) Uani 1 1 d .
C38 C 1.1128(3) -0.13667(18) 0.32932(18) 0.0359(5) Uani 1 1 d .
C39 C 1.0708(3) -0.2472(2) 0.3136(2) 0.0456(7) Uani 1 1 d .
C40 C 1.2106(3) -0.13525(18) 0.17928(19) 0.0429(6) Uani 1 1 d .
N1 N 0.8019(2) 0.05328(16) 0.05829(16) 0.0416(5) Uani 1 1 d .
N2 N 0.6174(2) 0.18058(16) 0.04149(15) 0.0387(5) Uani 1 1 d .
N3 N 0.7203(2) -0.03287(16) 0.16178(16) 0.0414(5) Uani 1 1 d .
N4 N 0.9321(2) 0.45632(16) 0.26737(15) 0.0430(5) Uani 1 1 d .
N5 N 1.1688(2) 0.51376(15) 0.37085(16) 0.0413(5) Uani 1 1 d .
N6 N 0.8721(2) 0.33554(15) 0.34900(14) 0.0370(5) Uani 1 1 d .
O1 O 1.3715(3) 0.46719(18) 0.10115(18) 0.0704(7) Uani 1 1 d .
O2 O 1.2204(2) 0.53720(15) 0.16522(15) 0.0565(6) Uani 1 1 d .
O3 O 1.0598(3) 0.3666(3) 0.0561(2) 0.1339(16) Uani 1 1 d .
O4 O 0.9558(2) 0.23883(16) 0.10500(15) 0.0603(6) Uani 1 1 d .
O5 O 1.3268(3) -0.1415(2) 0.1702(2) 0.0923(10) Uani 1 1 d .
O6 O 1.1138(3) -0.16098(18) 0.11442(15) 0.0675(7) Uani 1 1 d .
O7 O 1.1394(3) -0.29754(14) 0.26782(19) 0.0693(7) Uani 1 1 d .
O8 O 0.9784(2) -0.28374(17) 0.34876(17) 0.0654(6) Uani 1 1 d .
O9 O 1.2446(2) 0.16515(13) 0.39666(13) 0.0508(5) Uani 1 1 d .
O1W O 0.7879(2) 0.34688(15) -0.01948(15) 0.0532(5) Uani 1 1 d D
H1A H 0.764(3) 0.376(2) -0.0711(15) 0.080 Uiso 1 1 d D
H1B H 0.861(2) 0.386(2) 0.006(2) 0.080 Uiso 1 1 d D
O2W O 0.5317(4) 0.2609(3) -0.3430(3) 0.1212(12) Uani 1 1 d D
H2A H 0.464(5) 0.274(5) -0.387(3) 0.182 Uiso 1 1 d D
H2B H 0.515(7) 0.303(4) -0.296(3) 0.182 Uiso 1 1 d D
O3W O 0.2954(4) 0.3043(3) -0.2634(3) 0.1202(12) Uani 1 1 d D
H3A H 0.2081(18) 0.299(5) -0.286(4) 0.180 Uiso 1 1 d D
H3B H 0.294(6) 0.335(5) -0.207(2) 0.180 Uiso 1 1 d D
O4W O 0.3728(3) 0.4369(3) -0.0927(2) 0.1012(10) Uani 1 1 d D
H4A H 0.377(5) 0.468(4) -0.0357(19) 0.152 Uiso 1 1 d D
H4B H 0.450(3) 0.465(4) -0.105(4) 0.152 Uiso 1 1 d D
O5W O 0.9352(4) 0.5959(4) 0.1223(2) 0.1316(16) Uani 1 1 d D
H5A H 0.942(8) 0.635(4) 0.077(3) 0.197 Uiso 1 1 d D
H5B H 0.940(8) 0.538(2) 0.091(4) 0.197 Uiso 1 1 d D

loop_
_atom_site_aniso_label
_atom_site_aniso_U_11
_atom_site_aniso_U_22
_atom_site_aniso_U_33
_atom_site_aniso_U_23
_atom_site_aniso_U_13
_atom_site_aniso_U_12
Zn1 0.03938(18) 0.03712(17) 0.03537(17) 0.00710(12) 0.00904(12) 0.00125(12)
Zn2 0.0659(2) 0.03114(17) 0.0527(2) 0.01828(14) 0.02767(17) 0.00687(14)
C1 0.0436(16) 0.0528(17) 0.066(2) 0.0150(15) 0.0135(14) 0.0130(13)
C2 0.0517(18) 0.0476(16) 0.0584(18) 0.0149(14) 0.0059(14) 0.0121(13)
C3 0.0366(13) 0.0314(12) 0.0360(13) 0.0038(10) 0.0033(10) -0.0026(10)
C4 0.0392(13) 0.0319(12) 0.0297(12) 0.0001(9) 0.0054(10) -0.0013(10)
C5 0.0434(15) 0.0502(16) 0.0453(16) 0.0092(12) 0.0125(12) 0.0006(12)
C6 0.0406(16) 0.0641(19) 0.0544(18) -0.0028(15) 0.0148(13) 0.0078(14)
C7 0.0528(19) 0.0572(19) 0.066(2) 0.0081(16) 0.0124(15) 0.0221(15)
C8 0.0532(18) 0.0450(16) 0.0579(18) 0.0152(13) 0.0156(14) 0.0130(13)
C9 0.0570(17) 0.0347(14) 0.0440(15) 0.0117(11) 0.0058(13) -0.0092(12)
C10 0.0433(15) 0.0359(13) 0.0405(14) 0.0160(11) 0.0034(11) -0.0054(11)
C11 0.0407(14) 0.0431(14) 0.0401(14) 0.0126(11) 0.0109(11) -0.0062(11)
C12 0.0411(14) 0.0395(14) 0.0388(14) 0.0124(11) 0.0041(11) -0.0066(11)
C13 0.0513(17) 0.0436(15) 0.0476(16) 0.0099(12) 0.0124(13) 0.0014(12)
C14 0.0446(16) 0.0513(17) 0.0574(18) 0.0139(14) 0.0186(14) 0.0015(13)
C15 0.0394(15) 0.0446(15) 0.0549(17) 0.0166(13) 0.0075(12) -0.0098(12)
C16 0.0530(17) 0.0397(14) 0.0378(14) 0.0116(11) 0.0041(12) -0.0096(12)
C17 0.0479(16) 0.0481(16) 0.0472(16) 0.0073(13) -0.0019(13) -0.0055(13)
C18 0.063(2) 0.0511(17) 0.0422(16) 0.0122(13) -0.0013(14) 0.0043(14)
C19 0.0475(15) 0.0266(11) 0.0325(12) 0.0040(9) 0.0123(11) -0.0007(10)
C20 0.0446(14) 0.0243(11) 0.0363(13) 0.0035(9) 0.0125(11) -0.0011(10)
C21 0.0494(16) 0.0425(15) 0.0390(14) 0.0075(11) 0.0065(12) -0.0074(12)
C22 0.062(2) 0.0540(18) 0.0430(16) 0.0007(13) -0.0019(14) -0.0086(15)
C23 0.0476(17) 0.0508(18) 0.064(2) -0.0086(15) 0.0036(15) -0.0145(14)
C24 0.0539(18) 0.0353(14) 0.068(2) -0.0037(13) 0.0213(15) -0.0156(13)
C25 0.0528(17) 0.0323(13) 0.0556(17) 0.0012(12) -0.0121(13) 0.0029(12)
C26 0.0542(16) 0.0248(11) 0.0365(14) 0.0002(10) 0.0031(12) 0.0071(11)
C27 0.0439(15) 0.0291(12) 0.0373(14) -0.0009(10) 0.0078(11) -0.0014(10)
C28 0.0417(14) 0.0302(12) 0.0328(12) -0.0003(10) 0.0081(10) 0.0026(10)
C29 0.0439(14) 0.0271(11) 0.0378(13) -0.0001(10) 0.0108(11) 0.0012(10)
C30 0.0433(16) 0.0338(14) 0.0619(19) 0.0015(12) -0.0012(13) -0.0032(11)
C31 0.0512(16) 0.0355(14) 0.0408(15) 0.0026(11) 0.0123(12) -0.0025(12)
C32 0.0559(17) 0.0425(15) 0.0355(14) 0.0051(12) 0.0042(12) -0.0082(13)
C33 0.0612(18) 0.0453(15) 0.0527(17) 0.0224(13) 0.0315(14) 0.0167(13)
C34 0.074(2) 0.0443(15) 0.0408(15) 0.0112(12) 0.0254(14) 0.0229(14)
C35 0.0482(15) 0.0326(13) 0.0361(13) 0.0073(10) 0.0043(11) 0.0094(11)
C36 0.0434(14) 0.0318(12) 0.0360(13) 0.0057(10) 0.0126(11) -0.0008(10)
C37 0.0322(12) 0.0304(12) 0.0319(12) 0.0057(9) 0.0054(10) 0.0027(9)
C38 0.0366(13) 0.0339(12) 0.0420(14) 0.0169(11) 0.0117(11) 0.0081(10)
C39 0.0533(17) 0.0383(14) 0.0499(16) 0.0220(12) 0.0152(13) 0.0035(12)
C40 0.0624(18) 0.0261(12) 0.0423(15) 0.0055(10) 0.0192(14) -0.0037(11)
N1 0.0380(12) 0.0415(12) 0.0466(13) 0.0091(10) 0.0095(10) 0.0034(9)
N2 0.0397(12) 0.0366(11) 0.0408(12) 0.0079(9) 0.0087(9) 0.0031(9)
N3 0.0475(13) 0.0338(11) 0.0417(12) 0.0080(9) 0.0052(10) 0.0000(9)
N4 0.0536(14) 0.0378(12) 0.0388(12) 0.0125(9) 0.0081(10) 0.0034(10)
N5 0.0519(14) 0.0277(10) 0.0454(13) 0.0036(9) 0.0178(10) -0.0058(9)
N6 0.0437(12) 0.0322(10) 0.0330(11) 0.0059(8) 0.0057(9) -0.0057(9)
O1 0.0810(17) 0.0606(14) 0.0845(17) 0.0187(12) 0.0498(14) 0.0096(12)
O2 0.0775(15) 0.0484(12) 0.0576(13) 0.0247(10) 0.0337(11) 0.0228(11)
O3 0.125(3) 0.170(3) 0.0742(19) 0.081(2) -0.0459(17) -0.093(2)
O4 0.0605(14) 0.0539(12) 0.0556(13) 0.0173(10) -0.0137(10) -0.0156(10)
O5 0.0672(16) 0.099(2) 0.107(2) -0.0478(17) 0.0585(16) -0.0332(14)
O6 0.0893(18) 0.0695(15) 0.0416(12) -0.0064(11) -0.0029(12) 0.0346(13)
O7 0.0926(18) 0.0278(10) 0.1050(19) 0.0199(11) 0.0586(15) 0.0107(11)
O8 0.0694(15) 0.0557(13) 0.0770(16) 0.0197(11) 0.0339(13) -0.0122(11)
O9 0.0833(15) 0.0325(9) 0.0337(10) 0.0033(8) 0.0037(9) 0.0044(9)
O1W 0.0681(14) 0.0428(11) 0.0519(13) 0.0185(9) 0.0151(10) 0.0032(10)
O2W 0.096(3) 0.140(3) 0.133(3) 0.041(3) 0.032(2) -0.005(2)
O3W 0.093(2) 0.138(3) 0.132(3) 0.015(3) 0.016(2) 0.034(2)
O4W 0.085(2) 0.126(3) 0.085(2) 0.0249(19) -0.0007(17) -0.0088(19)
O5W 0.115(3) 0.223(4) 0.095(2) 0.106(3) 0.047(2) 0.086(3)

loop_
_atom_type_symbol
_atom_type_description
_atom_type_scat_dispersion_real
_atom_type_scat_dispersion_imag
_atom_type_scat_source
C C 0.0033 0.0016 'International Tables Vol C Tables 4.2.6.8 and 6.1.1.4'
H H 0.0000 0.0000 'International Tables Vol C Tables 4.2.6.8 and 6.1.1.4'
N N 0.0061 0.0033 'International Tables Vol C Tables 4.2.6.8 and 6.1.1.4'
O O 0.0106 0.0060 'International Tables Vol C Tables 4.2.6.8 and 6.1.1.4'
Zn Zn 0.2839 1.4301 'International Tables Vol C Tables 4.2.6.8 and 6.1.1.4'

loop_
_geom_angle_atom_site_label_1
_geom_angle_atom_site_label_2
_geom_angle_atom_site_label_3
_geom_angle
_geom_angle_site_symmetry_1
_geom_angle_site_symmetry_3
O4 Zn1 O6 107.00(10) . 2_755
O4 Zn1 O1W 88.75(9) . .
O6 Zn1 O1W 97.42(9) 2_755 .
O4 Zn1 N2 113.11(9) . .
O6 Zn1 N2 139.28(10) 2_755 .
O1W Zn1 N2 90.28(8) . .
O4 Zn1 N1 84.51(9) . .
O6 Zn1 N1 100.46(9) 2_755 .
O1W Zn1 N1 162.04(9) . .
N2 Zn1 N1 77.20(8) . .
O7 Zn2 O2 92.20(9) 1_565 .
O7 Zn2 N4 139.06(9) 1_565 .
O2 Zn2 N4 128.50(9) . .
O7 Zn2 O5W 89.74(17) 1_565 .
O2 Zn2 O5W 96.54(11) . .
N4 Zn2 O5W 89.75(14) . .
O7 Zn2 N5 95.23(10) 1_565 .
O2 Zn2 N5 98.27(9) . .
N4 Zn2 N5 76.66(8) . .
O5W Zn2 N5 164.17(11) . .
C2 C1 N1 109.7(3) . .
C2 C1 H1 125.2 . .
N1 C1 H1 125.2 . .
C1 C2 N3 106.9(3) . .
C1 C2 H2 126.5 . .
N3 C2 H2 126.5 . .
N1 C3 N3 110.3(2) . .
N1 C3 C4 120.2(2) . .
N3 C3 C4 129.5(2) . .
N2 C4 C5 121.4(2) . .
N2 C4 C3 112.7(2) . .
C5 C4 C3 125.8(2) . .
C4 C5 C6 118.4(3) . .
C4 C5 H5 120.8 . .
C6 C5 H5 120.8 . .
C7 C6 C5 119.9(3) . .
C7 C6 H6 120.1 . .
C5 C6 H6 120.1 . .
C6 C7 C8 118.8(3) . .
C6 C7 H7 120.6 . .
C8 C7 H7 120.6 . .
N2 C8 C7 122.5(3) . .
N2 C8 H8 118.7 . .
C7 C8 H8 118.7 . .
N3 C9 C10 112.5(2) . .
N3 C9 H9A 109.1 . .
C10 C9 H9A 109.1 . .
N3 C9 H9B 109.1 . .
C10 C9 H9B 109.1 . .
H9A C9 H9B 107.8 . .
C11 C10 C15 118.8(3) . .
C11 C10 C9 122.3(2) . .
C15 C10 C9 118.8(2) . .
C10 C11 C12 121.1(2) . .
C10 C11 H11 119.4 . .
C12 C11 H11 119.4 . .
C13 C12 C11 119.0(2) . .
C13 C12 C16 119.8(3) . .
C11 C12 C16 121.1(2) . .
C12 C13 C14 120.0(3) . .
C12 C13 H13 120.0 . .
C14 C13 H13 120.0 . .
C15 C14 C13 120.3(3) . .
C15 C14 H14 119.8 . .
C13 C14 H14 119.8 . .
C14 C15 C10 120.7(3) . .
C14 C15 H15 119.7 . .
C10 C15 H15 119.7 . .
N6 C16 C12 112.9(2) . .
N6 C16 H16A 109.0 . .
C12 C16 H16A 109.0 . .
N6 C16 H16B 109.0 . .
C12 C16 H16B 109.0 . .
H16A C16 H16B 107.8 . .
C18 C17 N6 106.8(3) . .
C18 C17 H17 126.6 . .
N6 C17 H17 126.6 . .
C17 C18 N4 109.4(3) . .
C17 C18 H18 125.3 . .
N4 C18 H18 125.3 . .
N4 C19 N6 109.5(2) . .
N4 C19 C20 120.1(2) . .
N6 C19 C20 130.3(2) . .
N5 C20 C21 121.2(2) . .
N5 C20 C19 111.8(2) . .
C21 C20 C19 126.9(2) . .
C22 C21 C20 119.0(3) . .
C22 C21 H21 120.5 . .
C20 C21 H21 120.5 . .
C23 C22 C21 119.3(3) . .
C23 C22 H22 120.3 . .
C21 C22 H22 120.3 . .
C24 C23 C22 118.7(3) . .
C24 C23 H23 120.6 . .
C22 C23 H23 120.6 . .
N5 C24 C23 123.0(3) . .
N5 C24 H24 118.5 . .
C23 C24 H24 118.5 . .
C26 C25 C30 118.8(3) . .
C26 C25 H25 120.6 . .
C30 C25 H25 120.6 . .
C27 C26 C25 121.1(2) . .
C27 C26 O9 121.9(2) . .
C25 C26 O9 116.9(2) . .
C26 C27 C28 120.1(2) . .
C26 C27 H27 119.9 . .
C28 C27 H27 119.9 . .
C27 C28 C29 119.5(2) . .
C27 C28 C32 118.7(2) . .
C29 C28 C32 121.8(2) . .
C30 C29 C28 118.7(2) . .
C30 C29 C31 117.3(2) . .
C28 C29 C31 123.9(2) . .
C25 C30 C29 121.6(3) . .
C25 C30 H30 119.2 . .
C29 C30 H30 119.2 . .
O1 C31 O2 123.1(3) . .
O1 C31 C29 118.6(2) . .
O2 C31 C29 118.1(2) . .
O3 C32 O4 123.9(3) . .
O3 C32 C28 119.4(3) . .
O4 C32 C28 116.5(2) . .
C34 C33 C38 122.1(2) . .
C34 C33 H38 118.9 . .
C38 C33 H38 118.9 . .
C35 C34 C33 118.9(3) . .
C35 C34 H34 120.6 . .
C33 C34 H34 120.6 . .
C34 C35 O9 116.3(2) . .
C34 C35 C36 120.7(2) . .
O9 C35 C36 122.9(2) . .
C35 C36 C37 120.4(2) . .
C35 C36 H36 119.8 . .
C37 C36 H36 119.8 . .
C36 C37 C38 119.5(2) . .
C36 C37 C40 116.7(2) . .
C38 C37 C40 123.8(2) . .
C33 C38 C37 118.5(2) . .
C33 C38 C39 119.3(2) . .
C37 C38 C39 122.1(2) . .
O8 C39 O7 124.2(3) . .
O8 C39 C38 119.9(3) . .
O7 C39 C38 115.8(2) . .
O5 C40 O6 123.0(3) . .
O5 C40 C37 119.6(3) . .
O6 C40 C37 117.3(3) . .
C3 N1 C1 106.4(2) . .
C3 N1 Zn1 111.09(16) . .
C1 N1 Zn1 138.60(19) . .
C8 N2 C4 118.9(2) . .
C8 N2 Zn1 124.19(18) . .
C4 N2 Zn1 116.57(16) . .
C3 N3 C2 106.7(2) . .
C3 N3 C9 129.4(2) . .
C2 N3 C9 122.7(2) . .
C19 N4 C18 106.9(2) . .
C19 N4 Zn2 115.59(19) . .
C18 N4 Zn2 136.96(19) . .
C24 N5 C20 118.7(2) . .
C24 N5 Zn2 126.02(19) . .
C20 N5 Zn2 115.09(18) . .
C19 N6 C17 107.4(2) . .
C19 N6 C16 125.9(2) . .
C17 N6 C16 126.6(2) . .
C31 O2 Zn2 134.61(18) . .
C32 O4 Zn1 129.77(19) . .
C40 O6 Zn1 105.2(2) . 2_755
C39 O7 Zn2 115.96(19) . 1_545
C35 O9 C26 119.4(2) . .
Zn1 O1W H1A 131(2) . .
Zn1 O1W H1B 112(2) . .
H1A O1W H1B 100(3) . .
H2A O2W H2B 97(5) . .
H3A O3W H3B 98(5) . .
H4A O4W H4B 99(5) . .
Zn2 O5W H5A 133(5) . .
Zn2 O5W H5B 90(5) . .
H5A O5W H5B 99(5) . .

loop_
_geom_bond_atom_site_label_1
_geom_bond_atom_site_label_2
_geom_bond_distance
_geom_bond_site_symmetry_2
Zn1 O4 1.994(2) .
Zn1 O6 2.018(2) 2_755
Zn1 O1W 2.114(2) .
Zn1 N2 2.119(2) .
Zn1 N1 2.163(2) .
Zn2 O7 1.968(2) 1_565
Zn2 O2 1.995(2) .
Zn2 N4 2.056(2) .
Zn2 O5W 2.130(3) .
Zn2 N5 2.197(2) .
C1 C2 1.346(4) .
C1 N1 1.368(4) .
C1 H1 0.9300 .
C2 N3 1.376(4) .
C2 H2 0.9300 .
C3 N1 1.329(3) .
C3 N3 1.361(3) .
C3 C4 1.462(4) .
C4 N2 1.352(3) .
C4 C5 1.382(4) .
C5 C6 1.385(4) .
C5 H5 0.9300 .
C6 C7 1.364(4) .
C6 H6 0.9300 .
C7 C8 1.372(4) .
C7 H7 0.9300 .
C8 N2 1.331(3) .
C8 H8 0.9300 .
C9 N3 1.461(3) .
C9 C10 1.519(4) .
C9 H9A 0.9700 .
C9 H9B 0.9700 .
C10 C11 1.382(3) .
C10 C15 1.391(4) .
C11 C12 1.390(4) .
C11 H11 0.9300 .
C12 C13 1.383(4) .
C12 C16 1.511(4) .
C13 C14 1.389(4) .
C13 H13 0.9300 .
C14 C15 1.364(4) .
C14 H14 0.9300 .
C15 H15 0.9300 .
C16 N6 1.484(3) .
C16 H16A 0.9700 .
C16 H16B 0.9700 .
C17 C18 1.352(4) .
C17 N6 1.369(4) .
C17 H17 0.9300 .
C18 N4 1.362(4) .
C18 H18 0.9300 .
C19 N4 1.337(3) .
C19 N6 1.358(3) .
C19 C20 1.459(4) .
C20 N5 1.350(3) .
C20 C21 1.388(4) .
C21 C22 1.386(4) .
C21 H21 0.9300 .
C22 C23 1.374(4) .
C22 H22 0.9300 .
C23 C24 1.370(5) .
C23 H23 0.9300 .
C24 N5 1.336(4) .
C24 H24 0.9300 .
C25 C26 1.374(4) .
C25 C30 1.382(4) .
C25 H25 0.9300 .
C26 C27 1.372(4) .
C26 O9 1.394(3) .
C27 C28 1.393(3) .
C27 H27 0.9300 .
C28 C29 1.399(3) .
C28 C32 1.498(4) .
C29 C30 1.384(4) .
C29 C31 1.509(4) .
C30 H30 0.9300 .
C31 O1 1.228(3) .
C31 O2 1.264(3) .
C32 O3 1.214(4) .
C32 O4 1.252(3) .
C33 C34 1.381(4) .
C33 C38 1.382(4) .
C33 H38 0.9300 .
C34 C35 1.370(4) .
C34 H34 0.9300 .
C35 O9 1.379(3) .
C35 C36 1.381(4) .
C36 C37 1.390(3) .
C36 H36 0.9300 .
C37 C38 1.399(3) .
C37 C40 1.504(3) .
C38 C39 1.502(4) .
C39 O8 1.235(3) .
C39 O7 1.258(3) .
C40 O5 1.231(4) .
C40 O6 1.250(4) .
O6 Zn1 2.018(2) 2_755
O7 Zn2 1.968(2) 1_545
O1W H1A 0.890(10) .
O1W H1B 0.88(3) .
O2W H2A 0.90(5) .
O2W H2B 0.91(5) .
O3W H3A 0.89(3) .
O3W H3B 0.89(4) .
O4W H4A 0.89(3) .
O4W H4B 0.90(4) .
O5W H5A 0.89(5) .
O5W H5B 0.88(4) .

loop_
_geom_hbond_atom_site_label_D
_geom_hbond_atom_site_label_H
_geom_hbond_atom_site_label_A
_geom_hbond_distance_DH
_geom_hbond_distance_HA
_geom_hbond_distance_DA
_geom_hbond_angle_DHA
_geom_hbond_site_symmetry_A
O1W H1A O2 0.890(10) 1.893(16) 2.740(3) 158(3) 2_765
O1W H1B O3 0.88(3) 2.09(3) 2.797(4) 136(3) .
O2W H2B O3W 0.91(5) 2.38(6) 2.949(5) 121(5) .
O3W H3A O8 0.89(3) 1.96(3) 2.848(5) 174(6) 2_655
O3W H3B O4W 0.89(4) 2.07(3) 2.893(6) 152(6) .
O4W H4A O1 0.89(3) 2.01(3) 2.830(4) 152(5) 1_455
O4W H4B O1 0.90(4) 1.96(4) 2.838(4) 168(5) 2_765
O5W H5A O3 0.89(5) 1.94(4) 2.702(4) 143(6) 2_765

loop_
_geom_torsion_atom_site_label_1
_geom_torsion_atom_site_label_2
_geom_torsion_atom_site_label_3
_geom_torsion_atom_site_label_4
_geom_torsion
_geom_torsion_site_symmetry_1
_geom_torsion_site_symmetry_4
N1 C1 C2 N3 -0.2(4) . .
N1 C3 C4 N2 -14.2(3) . .
N3 C3 C4 N2 165.2(2) . .
N1 C3 C4 C5 162.5(3) . .
N3 C3 C4 C5 -18.1(4) . .
N2 C4 C5 C6 -0.4(4) . .
C3 C4 C5 C6 -176.8(3) . .
C4 C5 C6 C7 0.3(4) . .
C5 C6 C7 C8 0.0(5) . .
C6 C7 C8 N2 -0.2(5) . .
N3 C9 C10 C11 -24.2(4) . .
N3 C9 C10 C15 157.9(2) . .
C15 C10 C11 C12 -1.5(4) . .
C9 C10 C11 C12 -179.3(2) . .
C10 C11 C12 C13 0.9(4) . .
C10 C11 C12 C16 177.2(2) . .
C11 C12 C13 C14 -0.3(4) . .
C16 C12 C13 C14 -176.7(3) . .
C12 C13 C14 C15 0.3(4) . .
C13 C14 C15 C10 -0.8(4) . .
C11 C10 C15 C14 1.4(4) . .
C9 C10 C15 C14 179.3(3) . .
C13 C12 C16 N6 -108.7(3) . .
C11 C12 C16 N6 75.0(3) . .
N6 C17 C18 N4 -0.4(4) . .
N4 C19 C20 N5 -8.9(3) . .
N6 C19 C20 N5 174.7(2) . .
N4 C19 C20 C21 169.3(3) . .
N6 C19 C20 C21 -7.0(4) . .
N5 C20 C21 C22 -0.1(4) . .
C19 C20 C21 C22 -178.2(3) . .
C20 C21 C22 C23 -0.5(5) . .
C21 C22 C23 C24 0.9(5) . .
C22 C23 C24 N5 -0.8(5) . .
C30 C25 C26 C27 2.3(4) . .
C30 C25 C26 O9 -173.6(3) . .
C25 C26 C27 C28 -2.5(4) . .
O9 C26 C27 C28 173.2(2) . .
C26 C27 C28 C29 -0.1(4) . .
C26 C27 C28 C32 177.4(2) . .
C27 C28 C29 C30 2.8(4) . .
C32 C28 C29 C30 -174.6(3) . .
C27 C28 C29 C31 -175.0(2) . .
C32 C28 C29 C31 7.6(4) . .
C26 C25 C30 C29 0.5(5) . .
C28 C29 C30 C25 -3.1(4) . .
C31 C29 C30 C25 174.9(3) . .
C30 C29 C31 O1 70.6(4) . .
C28 C29 C31 O1 -111.6(3) . .
C30 C29 C31 O2 -104.2(3) . .
C28 C29 C31 O2 73.7(4) . .
C27 C28 C32 O3 -178.9(4) . .
C29 C28 C32 O3 -1.5(5) . .
C27 C28 C32 O4 4.9(4) . .
C29 C28 C32 O4 -177.7(3) . .
C38 C33 C34 C35 1.4(5) . .
C33 C34 C35 O9 -177.0(3) . .
C33 C34 C35 C36 -1.1(4) . .
C34 C35 C36 C37 0.2(4) . .
O9 C35 C36 C37 175.9(2) . .
C35 C36 C37 C38 0.3(4) . .
C35 C36 C37 C40 178.2(2) . .
C34 C33 C38 C37 -0.9(4) . .
C34 C33 C38 C39 176.0(3) . .
C36 C37 C38 C33 0.1(4) . .
C40 C37 C38 C33 -177.7(3) . .
C36 C37 C38 C39 -176.8(2) . .
C40 C37 C38 C39 5.4(4) . .
C33 C38 C39 O8 25.2(4) . .
C37 C38 C39 O8 -157.9(3) . .
C33 C38 C39 O7 -151.2(3) . .
C37 C38 C39 O7 25.6(4) . .
C36 C37 C40 O5 65.7(4) . .
C38 C37 C40 O5 -116.5(3) . .
C36 C37 C40 O6 -109.1(3) . .
C38 C37 C40 O6 68.7(3) . .
N3 C3 N1 C1 -0.4(3) . .
C4 C3 N1 C1 179.2(2) . .
N3 C3 N1 Zn1 -162.42(17) . .
C4 C3 N1 Zn1 17.1(3) . .
C2 C1 N1 C3 0.3(4) . .
C2 C1 N1 Zn1 154.6(2) . .
O4 Zn1 N1 C3 104.31(19) . .
O6 Zn1 N1 C3 -149.37(18) 2_755 .
O1W Zn1 N1 C3 35.9(4) . .
N2 Zn1 N1 C3 -10.92(17) . .
O4 Zn1 N1 C1 -49.1(3) . .
O6 Zn1 N1 C1 57.2(3) 2_755 .
O1W Zn1 N1 C1 -117.6(4) . .
N2 Zn1 N1 C1 -164.4(3) . .
C7 C8 N2 C4 0.0(4) . .
C7 C8 N2 Zn1 173.3(2) . .
C5 C4 N2 C8 0.3(4) . .
C3 C4 N2 C8 177.1(2) . .
C5 C4 N2 Zn1 -173.5(2) . .
C3 C4 N2 Zn1 3.3(3) . .
O4 Zn1 N2 C8 112.2(2) . .
O6 Zn1 N2 C8 -78.3(3) 2_755 .
O1W Zn1 N2 C8 23.4(2) . .
N1 Zn1 N2 C8 -169.6(2) . .
O4 Zn1 N2 C4 -74.4(2) . .
O6 Zn1 N2 C4 95.1(2) 2_755 .
O1W Zn1 N2 C4 -163.13(19) . .
N1 Zn1 N2 C4 3.88(18) . .
N1 C3 N3 C2 0.3(3) . .
C4 C3 N3 C2 -179.2(3) . .
N1 C3 N3 C9 167.7(2) . .
C4 C3 N3 C9 -11.7(4) . .
C1 C2 N3 C3 0.0(3) . .
C1 C2 N3 C9 -168.6(3) . .
C10 C9 N3 C3 -59.8(4) . .
C10 C9 N3 C2 105.9(3) . .
N6 C19 N4 C18 -0.3(3) . .
C20 C19 N4 C18 -177.3(2) . .
N6 C19 N4 Zn2 -172.94(16) . .
C20 C19 N4 Zn2 10.0(3) . .
C17 C18 N4 C19 0.5(3) . .
C17 C18 N4 Zn2 170.7(2) . .
O7 Zn2 N4 C19 -88.2(2) 1_565 .
O2 Zn2 N4 C19 84.3(2) . .
O5W Zn2 N4 C19 -177.5(2) . .
N5 Zn2 N4 C19 -5.70(18) . .
O7 Zn2 N4 C18 102.1(3) 1_565 .
O2 Zn2 N4 C18 -85.4(3) . .
O5W Zn2 N4 C18 12.8(3) . .
N5 Zn2 N4 C18 -175.4(3) . .
C23 C24 N5 C20 0.2(4) . .
C23 C24 N5 Zn2 174.7(2) . .
C21 C20 N5 C24 0.3(4) . .
C19 C20 N5 C24 178.7(2) . .
C21 C20 N5 Zn2 -174.8(2) . .
C19 C20 N5 Zn2 3.5(3) . .
O7 Zn2 N5 C24 -34.5(2) 1_565 .
O2 Zn2 N5 C24 58.5(2) . .
N4 Zn2 N5 C24 -173.8(2) . .
O5W Zn2 N5 C24 -142.4(6) . .
O7 Zn2 N5 C20 140.19(18) 1_565 .
O2 Zn2 N5 C20 -126.82(18) . .
N4 Zn2 N5 C20 0.92(17) . .
O5W Zn2 N5 C20 32.4(6) . .
N4 C19 N6 C17 0.0(3) . .
C20 C19 N6 C17 176.6(3) . .
N4 C19 N6 C16 175.9(2) . .
C20 C19 N6 C16 -7.5(4) . .
C18 C17 N6 C19 0.3(3) . .
C18 C17 N6 C16 -175.6(3) . .
C12 C16 N6 C19 -171.0(2) . .
C12 C16 N6 C17 4.1(4) . .
O1 C31 O2 Zn2 177.1(2) . .
C29 C31 O2 Zn2 -8.5(4) . .
O7 Zn2 O2 C31 145.6(3) 1_565 .
N4 Zn2 O2 C31 -29.5(3) . .
O5W Zn2 O2 C31 -124.4(3) . .
N5 Zn2 O2 C31 50.0(3) . .
O3 C32 O4 Zn1 14.7(6) . .
C28 C32 O4 Zn1 -169.28(19) . .
O6 Zn1 O4 C32 52.5(3) 2_755 .
O1W Zn1 O4 C32 -44.9(3) . .
N2 Zn1 O4 C32 -134.7(3) . .
N1 Zn1 O4 C32 151.7(3) . .
O5 C40 O6 Zn1 -6.2(4) . 2_755
C37 C40 O6 Zn1 168.42(17) . 2_755
O8 C39 O7 Zn2 9.3(4) . 1_545
C38 C39 O7 Zn2 -174.39(18) . 1_545
C34 C35 O9 C26 -149.9(3) . .
C36 C35 O9 C26 34.3(4) . .
C27 C26 O9 C35 46.4(4) . .
C25 C26 O9 C35 -137.7(3) . .
